data_1560201
loop_
_publ_author_name
'Weberg, Alexander B.'
'McCollom, Samuel P.'
'Thierer, Laura M.'
'Gau, Michael R.'
'Carroll, Patrick J.'
'Tomson, Neil C.'

_publ_section_title
;
 Using internal electrostatic fields to manipulate the valence manifolds
 of copper complexes
;
_journal_issue 12
_journal_name_full 'Chemical Science'
_journal_page_first 4395
_journal_page_last 4404
_journal_paper_doi 10.1039/D0SC06364A
_journal_volume 12
_journal_year 2021
_chemical_formula_moiety 'C15 H39 Cl Cu N4 P3, Cl'
_chemical_formula_sum 'C15 H39 Cl2 Cu N4 P3'
_chemical_formula_weight 502.85
_space_group_crystal_system orthorhombic
_space_group_IT_number 61
_space_group_name_Hall '-P 2ac 2ab'
_space_group_name_H-M_alt 'P b c a'
_atom_sites_solution_hydrogens geom
_atom_sites_solution_primary dual
_audit_creation_date 2017-10-25
_audit_creation_method
;
Olex2 1.2
(compiled 2017.08.10 svn.r3458 for OlexSys, GUI svn.r5381)
;
_audit_update_record
;
2020-11-19 deposited with the CCDC.	2021-01-25 downloaded from the CCDC.
;
_cell_angle_alpha 90
_cell_angle_beta 90
_cell_angle_gamma 90
_cell_formula_units_Z 8
_cell_length_a 16.2129(7)
_cell_length_b 16.8046(7)
_cell_length_c 17.8201(8)
_cell_measurement_reflns_used 9930
_cell_measurement_temperature 100
_cell_measurement_theta_max 27.500
_cell_measurement_theta_min 2.608
_cell_volume 4855.1(4)
_computing_data_collection 'Bruker APEX2 v2014.11-0'
_computing_data_reduction 'SAINT V8.38A (2016)'
_computing_publication_material 'Olex2 (Dolomanov et al., 2009)'
_computing_structure_refinement 'SHELXL (Sheldrick, 2015)'
_computing_structure_solution 'ShelXT (Sheldrick, 2015)'
_diffrn_ambient_temperature 100
_diffrn_measured_fraction_theta_full 1.000
_diffrn_measured_fraction_theta_max 1.000
_diffrn_measurement_device 'CCD area detector'
_diffrn_measurement_device_type 'Bruker APEXII'
_diffrn_measurement_method '\w and \f scans'
_diffrn_radiation_monochromator graphite
_diffrn_radiation_type MoK\a
_diffrn_radiation_wavelength 0.71073
_diffrn_reflns_av_R_equivalents 0.0321
_diffrn_reflns_av_unetI/netI 0.0104
_diffrn_reflns_Laue_measured_fraction_full 1.000
_diffrn_reflns_Laue_measured_fraction_max 1.000
_diffrn_reflns_limit_h_max 20
_diffrn_reflns_limit_h_min -21
_diffrn_reflns_limit_k_max 21
_diffrn_reflns_limit_k_min -21
_diffrn_reflns_limit_l_max 22
_diffrn_reflns_limit_l_min -23
_diffrn_reflns_number 118076
_diffrn_reflns_point_group_measured_fraction_full 1.000
_diffrn_reflns_point_group_measured_fraction_max 1.000
_diffrn_reflns_theta_full 25.242
_diffrn_reflns_theta_max 27.521
_diffrn_reflns_theta_min 2.086
_diffrn_source 'sealed tube'
_exptl_absorpt_coefficient_mu 1.325
_exptl_absorpt_correction_T_max 0.7456
_exptl_absorpt_correction_T_min 0.6470
_exptl_absorpt_correction_type multi-scan
_exptl_absorpt_process_details 'SADABS v2014/4'
_exptl_crystal_colour yellow
_exptl_crystal_density_diffrn 1.376
_exptl_crystal_description plank
_exptl_crystal_F_000 2120
_exptl_crystal_size_max 0.33
_exptl_crystal_size_mid 0.14
_exptl_crystal_size_min 0.13
_refine_diff_density_max 0.473
_refine_diff_density_min -0.527
_refine_diff_density_rms 0.050
_refine_ls_extinction_method none
_refine_ls_goodness_of_fit_ref 1.056
_refine_ls_hydrogen_treatment constr
_refine_ls_matrix_type full
_refine_ls_number_parameters 235
_refine_ls_number_reflns 5586
_refine_ls_number_restraints 0
_refine_ls_restrained_S_all 1.056
_refine_ls_R_factor_all 0.0222
_refine_ls_R_factor_gt 0.0197
_refine_ls_shift/su_max 0.003
_refine_ls_shift/su_mean 0.000
_refine_ls_structure_factor_coef Fsqd
_refine_ls_weighting_details 'w=1/[\s^2^(Fo^2^)+(0.0257P)^2^+2.8592P] where P=(Fo^2^+2Fc^2^)/3'
_refine_ls_weighting_scheme calc
_refine_ls_wR_factor_gt 0.0516
_refine_ls_wR_factor_ref 0.0531
_reflns_number_gt 5188
_reflns_number_total 5586
_reflns_threshold_expression 'I > 2\s(I)'
_cod_data_source_file d0sc06364a2.cif
_cod_data_source_block 3274
_cod_depositor_comments 'Adding full bibliography for 1560199--1560203.cif.'
_cod_database_code 1560201
_shelx_shelxl_version_number 2017/1

loop_
_space_group_symop_operation_xyz
'x, y, z'
'x+1/2, -y+1/2, -z'
'-x, y+1/2, -z+1/2'
'-x+1/2, -y, z+1/2'
'-x, -y, -z'
'-x-1/2, y-1/2, z'
'x, -y-1/2, z-1/2'
'x-1/2, y, -z-1/2'

loop_
_atom_site_label
_atom_site_type_symbol
_atom_site_fract_x
_atom_site_fract_y
_atom_site_fract_z
_atom_site_U_iso_or_equiv
_atom_site_adp_type
_atom_site_occupancy
_atom_site_site_symmetry_order
_atom_site_calc_flag
_atom_site_refinement_flags_posn
_atom_site_refinement_flags_adp
_atom_site_refinement_flags_occupancy
_atom_site_disorder_assembly
_atom_site_disorder_group
Cu1 Cu 0.64588(2) 0.29716(2) 0.58960(2) 0.01315(5) Uani 1 1 d . . . . .
Cl1 Cl 0.51878(2) 0.35974(2) 0.61087(2) 0.02015(7) Uani 1 1 d . . . . .
P1 P 0.68832(2) 0.39209(2) 0.74800(2) 0.01331(7) Uani 1 1 d . . . . .
P2 P 0.60591(2) 0.38743(2) 0.43224(2) 0.01281(7) Uani 1 1 d . . . . .
P3 P 0.53633(2) 0.13448(2) 0.61055(2) 0.01232(7) Uani 1 1 d . . . . .
N1 N 0.71325(7) 0.35404(7) 0.66969(6) 0.0183(2) Uani 1 1 d . . . . .
N2 N 0.64552(6) 0.31435(6) 0.47644(6) 0.0145(2) Uani 1 1 d . . . . .
N3 N 0.61728(6) 0.18174(6) 0.63534(6) 0.0144(2) Uani 1 1 d . . . . .
N4 N 0.76210(6) 0.24340(6) 0.56682(6) 0.0133(2) Uani 1 1 d . . . . .
C1 C 0.82437(8) 0.27823(8) 0.61836(7) 0.0175(2) Uani 1 1 d . . . . .
H1a H 0.878809 0.280295 0.593270 0.021 Uiso 1 1 calc R . . . .
H1b H 0.829551 0.244803 0.663864 0.021 Uiso 1 1 calc R . . . .
C2 C 0.79725(8) 0.36160(8) 0.63997(8) 0.0188(3) Uani 1 1 d . . . . .
H2a H 0.834573 0.383985 0.678534 0.023 Uiso 1 1 calc R . . . .
H2b H 0.797848 0.397034 0.595591 0.023 Uiso 1 1 calc R . . . .
C3 C 0.77128(8) 0.39009(8) 0.81527(7) 0.0194(3) Uani 1 1 d . . . . .
H3a H 0.788857 0.334969 0.823431 0.029 Uiso 1 1 calc GR . . . .
H3b H 0.752275 0.412930 0.862829 0.029 Uiso 1 1 calc GR . . . .
H3c H 0.817819 0.421289 0.796145 0.029 Uiso 1 1 calc GR . . . .
C4 C 0.65457(9) 0.49399(8) 0.74463(8) 0.0218(3) Uani 1 1 d . . . . .
H4a H 0.698308 0.527089 0.723035 0.033 Uiso 1 1 calc GR . . . .
H4b H 0.642075 0.512450 0.795539 0.033 Uiso 1 1 calc GR . . . .
H4c H 0.604927 0.497943 0.713469 0.033 Uiso 1 1 calc GR . . . .
C5 C 0.60322(8) 0.33923(8) 0.78822(7) 0.0193(3) Uani 1 1 d . . . . .
H5a H 0.554800 0.344782 0.755718 0.029 Uiso 1 1 calc GR . . . .
H5b H 0.590786 0.361176 0.837901 0.029 Uiso 1 1 calc GR . . . .
H5c H 0.617490 0.282791 0.793060 0.029 Uiso 1 1 calc GR . . . .
C6 C 0.78350(8) 0.26237(8) 0.48775(7) 0.0163(2) Uani 1 1 d . . . . .
H6a H 0.823203 0.222706 0.468181 0.020 Uiso 1 1 calc R . . . .
H6b H 0.809414 0.315628 0.484917 0.020 Uiso 1 1 calc R . . . .
C7 C 0.70516(8) 0.26097(8) 0.44124(7) 0.0163(2) Uani 1 1 d . . . . .
H7a H 0.716974 0.278760 0.389378 0.020 Uiso 1 1 calc R . . . .
H7b H 0.682696 0.206233 0.439107 0.020 Uiso 1 1 calc R . . . .
C8 C 0.49797(8) 0.37300(8) 0.41171(8) 0.0209(3) Uani 1 1 d . . . . .
H8a H 0.491565 0.327783 0.377476 0.031 Uiso 1 1 calc GR . . . .
H8b H 0.475714 0.421100 0.388116 0.031 Uiso 1 1 calc GR . . . .
H8c H 0.468017 0.362278 0.458395 0.031 Uiso 1 1 calc GR . . . .
C9 C 0.65170(9) 0.40485(8) 0.34167(8) 0.0211(3) Uani 1 1 d . . . . .
H9a H 0.710644 0.416027 0.347804 0.032 Uiso 1 1 calc GR . . . .
H9b H 0.624752 0.450462 0.317743 0.032 Uiso 1 1 calc GR . . . .
H9c H 0.644640 0.357529 0.310178 0.032 Uiso 1 1 calc GR . . . .
C10 C 0.61539(8) 0.47970(7) 0.48127(8) 0.0174(2) Uani 1 1 d . . . . .
H10a H 0.592818 0.473947 0.531994 0.026 Uiso 1 1 calc GR . . . .
H10b H 0.584840 0.521121 0.454320 0.026 Uiso 1 1 calc GR . . . .
H10c H 0.673714 0.494657 0.484385 0.026 Uiso 1 1 calc GR . . . .
C11 C 0.75285(8) 0.15629(7) 0.57837(7) 0.0161(2) Uani 1 1 d . . . . .
H11a H 0.807536 0.132093 0.587853 0.019 Uiso 1 1 calc R . . . .
H11b H 0.729376 0.131594 0.532669 0.019 Uiso 1 1 calc R . . . .
C12 C 0.69611(7) 0.14091(8) 0.64500(7) 0.0166(2) Uani 1 1 d . . . . .
H12a H 0.686398 0.082996 0.650032 0.020 Uiso 1 1 calc R . . . .
H12b H 0.722992 0.159833 0.691586 0.020 Uiso 1 1 calc R . . . .
C13 C 0.44836(8) 0.16938(8) 0.66231(8) 0.0209(3) Uani 1 1 d . . . . .
H13a H 0.455621 0.157036 0.715652 0.031 Uiso 1 1 calc GR . . . .
H13b H 0.398474 0.143082 0.643620 0.031 Uiso 1 1 calc GR . . . .
H13c H 0.443000 0.227072 0.655893 0.031 Uiso 1 1 calc GR . . . .
C14 C 0.54095(8) 0.02873(7) 0.62531(7) 0.0168(2) Uani 1 1 d . . . . .
H14a H 0.583678 0.005730 0.593017 0.025 Uiso 1 1 calc GR . . . .
H14b H 0.487447 0.004948 0.612992 0.025 Uiso 1 1 calc GR . . . .
H14c H 0.554252 0.017864 0.677971 0.025 Uiso 1 1 calc GR . . . .
C15 C 0.50949(8) 0.14592(8) 0.51340(7) 0.0184(3) Uani 1 1 d . . . . .
H15a H 0.505942 0.202666 0.501137 0.028 Uiso 1 1 calc GR . . . .
H15b H 0.456068 0.120538 0.503943 0.028 Uiso 1 1 calc GR . . . .
H15c H 0.551804 0.120795 0.482078 0.028 Uiso 1 1 calc GR . . . .
Cl2 Cl 0.83446(2) 0.49114(2) 0.45202(2) 0.01875(7) Uani 1 1 d . . . . .

loop_
_atom_site_aniso_label
_atom_site_aniso_U_11
_atom_site_aniso_U_22
_atom_site_aniso_U_33
_atom_site_aniso_U_23
_atom_site_aniso_U_13
_atom_site_aniso_U_12
Cu1 0.01180(8) 0.01575(8) 0.01190(8) 0.00061(5) 0.00114(5) 0.00294(5)
Cl1 0.01674(14) 0.02397(16) 0.01974(15) 0.00479(12) 0.00386(11) 0.00748(12)
P1 0.01519(14) 0.01172(14) 0.01302(14) -0.00076(11) 0.00170(11) -0.00104(11)
P2 0.01318(14) 0.01184(14) 0.01342(15) 0.00206(11) -0.00175(11) -0.00073(11)
P3 0.01033(14) 0.01271(14) 0.01391(15) 0.00199(11) 0.00051(11) 0.00058(11)
N1 0.0144(5) 0.0231(6) 0.0175(5) -0.0080(4) 0.0038(4) -0.0045(4)
N2 0.0182(5) 0.0133(5) 0.0119(5) 0.0014(4) 0.0008(4) 0.0039(4)
N3 0.0107(5) 0.0149(5) 0.0177(5) 0.0024(4) -0.0009(4) 0.0004(4)
N4 0.0123(5) 0.0151(5) 0.0126(5) 0.0005(4) 0.0009(4) 0.0009(4)
C1 0.0123(6) 0.0232(6) 0.0169(6) 0.0006(5) 0.0003(5) -0.0007(5)
C2 0.0153(6) 0.0220(6) 0.0192(6) -0.0040(5) 0.0040(5) -0.0057(5)
C3 0.0198(6) 0.0205(6) 0.0180(6) -0.0015(5) -0.0015(5) -0.0018(5)
C4 0.0288(7) 0.0143(6) 0.0224(7) 0.0021(5) 0.0026(5) 0.0033(5)
C5 0.0186(6) 0.0213(6) 0.0182(6) 0.0032(5) 0.0032(5) -0.0025(5)
C6 0.0156(6) 0.0192(6) 0.0141(6) -0.0003(5) 0.0040(5) 0.0019(5)
C7 0.0198(6) 0.0164(6) 0.0128(6) -0.0015(5) 0.0008(5) 0.0031(5)
C8 0.0163(6) 0.0224(7) 0.0239(7) 0.0022(5) -0.0065(5) -0.0023(5)
C9 0.0273(7) 0.0200(6) 0.0161(6) 0.0048(5) 0.0007(5) -0.0024(5)
C10 0.0170(6) 0.0124(6) 0.0229(6) -0.0004(5) -0.0004(5) -0.0002(5)
C11 0.0132(5) 0.0147(6) 0.0204(6) 0.0008(5) -0.0001(5) 0.0033(4)
C12 0.0126(5) 0.0177(6) 0.0195(6) 0.0057(5) -0.0027(5) 0.0009(5)
C13 0.0151(6) 0.0208(6) 0.0267(7) -0.0016(5) 0.0058(5) 0.0002(5)
C14 0.0164(6) 0.0133(6) 0.0209(6) 0.0027(5) -0.0001(5) -0.0008(5)
C15 0.0181(6) 0.0202(6) 0.0171(6) 0.0032(5) -0.0033(5) -0.0021(5)
Cl2 0.01414(14) 0.02400(16) 0.01810(15) 0.00117(12) -0.00134(11) 0.00140(11)

loop_
_atom_type_symbol
_atom_type_description
_atom_type_scat_dispersion_real
_atom_type_scat_dispersion_imag
_atom_type_scat_source
C C 0.0033 0.0016 'International Tables Vol C Tables 4.2.6.8 and 6.1.1.4'
H H 0.0000 0.0000 'International Tables Vol C Tables 4.2.6.8 and 6.1.1.4'
Cl Cl 0.1484 0.1585 'International Tables Vol C Tables 4.2.6.8 and 6.1.1.4'
Cu Cu 0.3201 1.2651 'International Tables Vol C Tables 4.2.6.8 and 6.1.1.4'
N N 0.0061 0.0033 'International Tables Vol C Tables 4.2.6.8 and 6.1.1.4'
P P 0.1023 0.0942 'International Tables Vol C Tables 4.2.6.8 and 6.1.1.4'

loop_
_geom_angle_atom_site_label_1
_geom_angle_atom_site_label_2
_geom_angle_atom_site_label_3
_geom_angle
_geom_angle_site_symmetry_1
_geom_angle_site_symmetry_3
_geom_angle_publ_flag
N1 Cu1 Cl1 98.49(3) . . ?
N1 Cu1 N2 128.98(5) . . ?
N1 Cu1 N3 105.84(4) . . ?
N1 Cu1 N4 81.84(4) . . ?
N2 Cu1 Cl1 95.39(3) . . ?
N2 Cu1 N3 120.10(4) . . ?
N2 Cu1 N4 82.76(4) . . ?
N3 Cu1 Cl1 98.83(3) . . ?
N4 Cu1 Cl1 177.81(3) . . ?
N4 Cu1 N3 83.14(4) . . ?
N1 P1 C3 112.78(6) . . ?
N1 P1 C4 115.57(7) . . ?
N1 P1 C5 110.39(6) . . ?
C4 P1 C3 105.49(7) . . ?
C5 P1 C3 107.43(6) . . ?
C5 P1 C4 104.55(7) . . ?
N2 P2 C8 112.79(6) . . ?
N2 P2 C9 113.70(6) . . ?
N2 P2 C10 113.11(6) . . ?
C9 P2 C8 103.89(7) . . ?
C10 P2 C8 107.42(6) . . ?
C10 P2 C9 105.18(6) . . ?
N3 P3 C13 110.37(6) . . ?
N3 P3 C14 114.64(6) . . ?
N3 P3 C15 114.38(6) . . ?
C13 P3 C14 106.30(6) . . ?
C15 P3 C13 105.52(7) . . ?
C15 P3 C14 104.89(6) . . ?
P1 N1 Cu1 131.98(6) . . ?
C2 N1 Cu1 106.59(8) . . ?
C2 N1 P1 121.28(9) . . ?
P2 N2 Cu1 126.83(6) . . ?
C7 N2 Cu1 109.64(8) . . ?
C7 N2 P2 121.85(9) . . ?
P3 N3 Cu1 121.35(6) . . ?
C12 N3 Cu1 106.21(7) . . ?
C12 N3 P3 121.22(9) . . ?
C1 N4 Cu1 108.45(7) . . ?
C1 N4 C6 110.07(10) . . ?
C1 N4 C11 111.80(10) . . ?
C6 N4 Cu1 107.25(7) . . ?
C6 N4 C11 111.49(10) . . ?
C11 N4 Cu1 107.60(7) . . ?
N4 C1 C2 108.88(10) . . ?
N1 C2 C1 106.30(10) . . ?
N4 C6 C7 108.62(10) . . ?
N2 C7 C6 108.07(10) . . ?
N4 C11 C12 109.62(10) . . ?
N3 C12 C11 110.89(10) . . ?

loop_
_geom_bond_atom_site_label_1
_geom_bond_atom_site_label_2
_geom_bond_distance
_geom_bond_site_symmetry_2
_geom_bond_publ_flag
Cu1 Cl1 2.3443(3) . ?
Cu1 N1 2.0357(11) . ?
Cu1 N2 2.0371(11) . ?
Cu1 N3 2.1544(11) . ?
Cu1 N4 2.1287(10) . ?
P1 N1 1.5872(11) . ?
P1 C3 1.8021(13) . ?
P1 C4 1.7987(13) . ?
P1 C5 1.7907(13) . ?
P2 N2 1.5941(11) . ?
P2 C8 1.8041(13) . ?
P2 C9 1.8004(14) . ?
P2 C10 1.7864(13) . ?
P3 N3 1.5963(11) . ?
P3 C13 1.7969(13) . ?
P3 C14 1.7980(13) . ?
P3 C15 1.7955(13) . ?
N1 C2 1.4667(16) . ?
N2 C7 1.4606(16) . ?
N3 C12 1.4608(15) . ?
N4 C1 1.4852(16) . ?
N4 C6 1.4857(15) . ?
N4 C11 1.4858(16) . ?
C1 C2 1.5179(18) . ?
C6 C7 1.5168(17) . ?
C11 C12 1.5241(18) . ?
